data_7126352
loop_
_publ_author_name
'Xue, Guodong'
'Hu, Xiaoguang'
'Chen, Hanjiao'
'Ge, Lingbing'
'Wang, Wenxiang'
'Xiong, Jingyuan'
'Miao, Fang'
'Zheng, Yonghao'

_publ_section_title
;
 Understanding the nature of quinoidal and zwitterionic states in
 carbazole-based diradicals.
;
_journal_issue 38
_journal_name_full 'Chemical communications (Cambridge, England)'
_journal_page_first 5143
_journal_page_last 5146
_journal_paper_doi 10.1039/d0cc01948h
_journal_volume 56
_journal_year 2020
_chemical_formula_moiety 'C48 H64.61 N O2'
_chemical_formula_sum 'C48 H65 N O2'
_chemical_formula_weight 688.01
_space_group_crystal_system monoclinic
_space_group_IT_number 14
_space_group_name_Hall '-P 2yn'
_space_group_name_H-M_alt 'P 1 21/n 1'
_atom_sites_solution_hydrogens geom
_atom_sites_solution_primary dual
_audit_creation_date 2019-02-28
_audit_creation_method
;
Olex2 1.2
(compiled 2018.05.29 svn.r3508 for OlexSys, GUI svn.r5506)
;
_audit_update_record
;
2019-10-13 deposited with the CCDC.	2020-03-26 downloaded from the CCDC.
;
_cell_angle_alpha 90
_cell_angle_beta 92.7639(17)
_cell_angle_gamma 90
_cell_formula_units_Z 4
_cell_length_a 12.1364(3)
_cell_length_b 17.5731(4)
_cell_length_c 22.0778(4)
_cell_measurement_reflns_used 7212
_cell_measurement_temperature 293.32(18)
_cell_measurement_theta_max 71.0650
_cell_measurement_theta_min 3.6750
_cell_volume 4703.15(18)
_computing_cell_refinement 'CrysAlisPro 1.171.38.46 (Rigaku OD, 2015)'
_computing_data_collection 'CrysAlisPro 1.171.38.46 (Rigaku OD, 2015)'
_computing_data_reduction 'CrysAlisPro 1.171.38.46 (Rigaku OD, 2015)'
_computing_molecular_graphics 'Olex2 (Dolomanov et al., 2009)'
_computing_publication_material 'Olex2 (Dolomanov et al., 2009)'
_computing_structure_refinement 'ShelXL (Sheldrick, 2015)'
_computing_structure_solution 'ShelXT (Sheldrick, 2015)'
_diffrn_ambient_environment air
_diffrn_ambient_temperature 293.32(18)
_diffrn_detector 'CCD plate'
_diffrn_detector_area_resol_mean 15.9595
_diffrn_detector_type EosS2
_diffrn_measured_fraction_theta_full 1.000
_diffrn_measured_fraction_theta_max 0.983
_diffrn_measurement_details
;
List of Runs (angles in degrees, time in seconds):

  # Type    Start    End  Width  t~exp~   \w     \q     \k     \f   Frames
#--------------------------------------------------------------------------
  1  \w    -53.00  31.00   1.00    2.58    --  -36.17  57.00 120.00   84
  2  \w   -103.00 -19.00   1.00    2.58    --  -36.17 -57.00 150.00   84
  3  \w   -104.00  -9.00   1.00    2.58    --  -36.17 -77.00-120.00   95
  4  \w      7.00 108.00   1.00    2.58    --   36.17  19.00 -60.00  101
  5  \w     19.00 103.00   1.00    2.58    --   36.17  57.00   0.00   84
  6  \w     23.00  90.00   1.00    2.58    --   36.17-125.00-180.00   67
  7  \w     91.00 176.00   1.00   10.31    --  108.71  61.00 120.00   85
  8  \w     40.00 126.00   1.00   10.31    --  108.71 -45.00-150.00   86
  9  \w     42.00 127.00   1.00   10.31    --  108.71 -61.00 -60.00   85
 10  \w     39.00 109.00   1.00   10.31    --  108.71 -94.00   0.00   70
 11  \w     39.00 115.00   1.00   10.31    --  108.71-111.00 -90.00   76
 12  \w     39.00 109.00   1.00   10.31    --  108.71 -94.00 -60.00   70
 13  \w     39.00 178.00   1.00   10.31    --  108.71   0.00  90.00  139
 14  \w   -104.00 -20.00   1.00    2.58    --  -36.17 -77.00  60.00   84
 15  \w    -53.00  31.00   1.00    2.58    --  -36.17  57.00 -60.00   84
;
_diffrn_measurement_device 'four-circle diffractometer'
_diffrn_measurement_device_type 'New Gemini, Dual, Cu at zero, EosS2'
_diffrn_measurement_method '\w scans'
_diffrn_orient_matrix_type 'CrysAlisPro convention (1999,Acta A55,543-557)'
_diffrn_orient_matrix_UB_11 -0.1254339000
_diffrn_orient_matrix_UB_12 0.0064764000
_diffrn_orient_matrix_UB_13 0.0067149000
_diffrn_orient_matrix_UB_21 -0.0160511000
_diffrn_orient_matrix_UB_22 0.0174569000
_diffrn_orient_matrix_UB_23 -0.0682326000
_diffrn_orient_matrix_UB_31 -0.0127417000
_diffrn_orient_matrix_UB_32 -0.0856547000
_diffrn_orient_matrix_UB_33 -0.0134060000
_diffrn_radiation_monochromator graphite
_diffrn_radiation_probe x-ray
_diffrn_radiation_type CuK\a
_diffrn_radiation_wavelength 1.54184
_diffrn_reflns_av_R_equivalents 0.0313
_diffrn_reflns_av_unetI/netI 0.0265
_diffrn_reflns_Laue_measured_fraction_full 1.000
_diffrn_reflns_Laue_measured_fraction_max 0.983
_diffrn_reflns_limit_h_max 15
_diffrn_reflns_limit_h_min -14
_diffrn_reflns_limit_k_max 13
_diffrn_reflns_limit_k_min -21
_diffrn_reflns_limit_l_max 27
_diffrn_reflns_limit_l_min -20
_diffrn_reflns_number 26933
_diffrn_reflns_point_group_measured_fraction_full 1.000
_diffrn_reflns_point_group_measured_fraction_max 0.983
_diffrn_reflns_theta_full 67.684
_diffrn_reflns_theta_max 72.896
_diffrn_reflns_theta_min 4.009
_diffrn_source 'fine-focus sealed X-ray tube'
_diffrn_source_type 'Enhance (Cu) X-ray Source'
_exptl_absorpt_coefficient_mu 0.437
_exptl_absorpt_correction_T_max 1.00000
_exptl_absorpt_correction_T_min 0.35989
_exptl_absorpt_correction_type multi-scan
_exptl_absorpt_process_details
;
CrysAlisPro 1.171.38.46 (Rigaku Oxford Diffraction, 2015)
Empirical absorption correction using spherical harmonics,
 implemented in SCALE3 ABSPACK scaling algorithm.
;
_exptl_crystal_colour 'clear light colourless'
_exptl_crystal_colour_lustre clear
_exptl_crystal_colour_modifier light
_exptl_crystal_colour_primary colourless
_exptl_crystal_density_diffrn 0.972
_exptl_crystal_description block
_exptl_crystal_F_000 1504
_exptl_crystal_size_max 0.65
_exptl_crystal_size_mid 0.6
_exptl_crystal_size_min 0.3
_refine_diff_density_max 0.252
_refine_diff_density_min -0.275
_refine_diff_density_rms 0.043
_refine_ls_extinction_method none
_refine_ls_goodness_of_fit_ref 1.027
_refine_ls_hydrogen_treatment constr
_refine_ls_matrix_type full
_refine_ls_number_parameters 486
_refine_ls_number_reflns 9218
_refine_ls_number_restraints 30
_refine_ls_restrained_S_all 1.040
_refine_ls_R_factor_all 0.0913
_refine_ls_R_factor_gt 0.0711
_refine_ls_shift/su_max 0.001
_refine_ls_shift/su_mean 0.000
_refine_ls_structure_factor_coef Fsqd
_refine_ls_weighting_details 'w=1/[\s^2^(Fo^2^)+(0.1312P)^2^+0.9699P] where P=(Fo^2^+2Fc^2^)/3'
_refine_ls_weighting_scheme calc
_refine_ls_wR_factor_gt 0.2072
_refine_ls_wR_factor_ref 0.2310
_reflns_Friedel_coverage 0.000
_reflns_number_gt 6584
_reflns_number_total 9218
_reflns_threshold_expression 'I > 2\s(I)'
_cod_data_source_file d0cc01948h2.cif
_cod_data_source_block Cb27OH
_cod_depositor_comments 'Adding full bibliography for 7126352.cif.'
_cod_original_cell_volume 4703.14(17)
_cod_database_code 7126352
_shelx_shelxl_version_number 2014/7
_shelx_space_group_comment
;
The symmetry employed for this shelxl refinement is uniquely defined
by the following loop, which should always be used as a source of
symmetry information in preference to the above space-group names.
They are only intended as comments.
;
_shelx_estimated_absorpt_t_max 0.880
_shelx_estimated_absorpt_t_min 0.764
_reflns_odcompleteness_completeness 99.97
_reflns_odcompleteness_iscentric 1
_reflns_odcompleteness_theta 66.97
_olex2_refinement_description
;
1. Fixed Uiso
 At 1.2 times of:
  All C(H) groups, All C(H,H) groups
 At 1.5 times of:
  All C(H,H,H) groups, All C(H,H,H,H,H,H) groups, All O(H) groups
2. Rigid bond restraints
 C01E, C01F, C1AA
 with sigma for 1-2 distances of 0.01 and sigma for 1-3 distances of 0.01
3. Uiso/Uaniso restraints and constraints
C01E \\sim C01F \\sim C1AA: within 2A with sigma of 0.01 and sigma for terminal
atoms of 0.02
Uanis(C01E) \\sim Ueq: with sigma of 0.01 and sigma for terminal atoms of 0.02
4. Others
 Sof(HG)=Sof(HH)=Sof(HI)=Sof(C1AA)=Sof(H1AB)=Sof(H1AC)=1-FVAR(1)
 Sof(H00Y)=Sof(H0AA)=Sof(HE)=Sof(HF)=Sof(C01F)=Sof(H1AA)=Sof(HJ)=FVAR(1)
5.a Ternary CH refined with riding coordinates:
 C00Y(H00Y)
5.b Secondary CH2 refined with riding coordinates:
 C00R(H00A,H00B), C01A(H01,HD), C01F(H1AA,HJ), C01G(H2AA,HK), C0AA(H0AB,H0AC),
 C1AA(H1AB,H1AC)
5.c Aromatic/amide H refined with riding coordinates:
 C00E(H00E), C00F(H00F), C00G(H00G), C00H(H00H), C00I(H00I), C00J(H00J),
 C00K(H00K), C00N(H00N), C00P(H00P), C00S(H00S)
5.d Idealised Me refined as rotating group:
 C00X(H00C,H00D,H00L), C00Z(H00M,H00O,H00Q), C010(H01A,H01B,H01C), C011(H01D,
 H01E,H01F), C012(H01G,H01H,H01I), C013(H01J,H01K,H01L), C014(H01M,H01N,H01O),
 C015(H01P,H01Q,H01R), C016(H01S,H01T,H01U), C017(H01V,H01W,H01X), C018(H01Y,H,
 HA), C019(H01Z,HB,HC), C01E(H0AA,HE,HF), C01E(HG,HH,HI), C2(H2A,H2B,H2C)
5.e Idealised tetrahedral OH refined as rotating group:
 O002(H002), O003(H003)
;
_olex2_submission_special_instructions 'No special instructions were received'
_oxdiff_exptl_absorpt_empirical_details
;
Empirical correction (ABSPACK) includes:
- Absorption correction using spherical harmonics
- Frame scaling
- Detector area scaling
;
_oxdiff_exptl_absorpt_empirical_full_max 2.422
_oxdiff_exptl_absorpt_empirical_full_min 0.715

loop_
_space_group_symop_operation_xyz
'x, y, z'
'-x+1/2, y+1/2, -z+1/2'
'-x, -y, -z'
'x-1/2, -y-1/2, z-1/2'

loop_
_atom_site_label
_atom_site_type_symbol
_atom_site_fract_x
_atom_site_fract_y
_atom_site_fract_z
_atom_site_U_iso_or_equiv
_atom_site_adp_type
_atom_site_occupancy
_atom_site_site_symmetry_order
_atom_site_calc_flag
_atom_site_refinement_flags_posn
_atom_site_refinement_flags_adp
_atom_site_refinement_flags_occupancy
_atom_site_disorder_assembly
_atom_site_disorder_group
N001 N 0.40081(14) 0.74052(10) 0.53603(8) 0.0537(4) Uani 1 1 d . . . . .
O002 O -0.24316(13) 0.71048(11) 0.32241(8) 0.0754(5) Uani 1 1 d . . . . .
H002 H -0.2737 0.6757 0.3398 0.113 Uiso 1 1 calc GR . . . .
O003 O 1.03155(13) 0.76859(11) 0.74956(8) 0.0739(5) Uani 1 1 d . . . . .
H003 H 1.0745 0.8046 0.7492 0.111 Uiso 1 1 calc GR . . . .
C004 C 0.47514(16) 0.79196(12) 0.56171(9) 0.0509(5) Uani 1 1 d . . . . .
C005 C 0.43957(16) 0.86662(12) 0.54867(8) 0.0498(4) Uani 1 1 d . . . . .
C006 C 0.31566(16) 0.78051(12) 0.50675(9) 0.0500(4) Uani 1 1 d . . . . .
C007 C -0.04961(18) 0.69496(12) 0.34405(10) 0.0560(5) Uani 1 1 d . . . . .
C008 C 0.33681(15) 0.85917(12) 0.51320(9) 0.0491(4) Uani 1 1 d . . . . .
C009 C 0.14558(17) 0.80485(13) 0.45147(9) 0.0530(5) Uani 1 1 d . . . . .
C00A C 0.93504(17) 0.84756(13) 0.67565(10) 0.0573(5) Uani 1 1 d . . . . .
C00B C 0.04266(17) 0.77844(13) 0.41867(9) 0.0540(5) Uani 1 1 d . . . . .
C00C C 0.74045(17) 0.82235(14) 0.65285(10) 0.0572(5) Uani 1 1 d . . . . .
C00D C -0.14965(17) 0.73182(13) 0.35577(9) 0.0556(5) Uani 1 1 d . . . . .
C00E C 0.22102(17) 0.75330(13) 0.47651(9) 0.0539(5) Uani 1 1 d . . . . .
H00E H 0.2084 0.7012 0.4731 0.065 Uiso 1 1 calc R . . . .
C00F C 0.57301(16) 0.77783(13) 0.59521(9) 0.0541(5) Uani 1 1 d . . . . .
H00F H 0.5958 0.7281 0.6029 0.065 Uiso 1 1 calc R . . . .
C00G C 0.04397(17) 0.71933(12) 0.37696(10) 0.0560(5) Uani 1 1 d . . . . .
H00G H 0.1106 0.6950 0.3708 0.067 Uiso 1 1 calc R . . . .
C00H C 0.26110(17) 0.91022(12) 0.48707(10) 0.0554(5) Uani 1 1 d . . . . .
H00H H 0.2740 0.9623 0.4897 0.067 Uiso 1 1 calc R . . . .
C00I C 0.16703(18) 0.88315(13) 0.45730(10) 0.0589(5) Uani 1 1 d . . . . .
H00I H 0.1161 0.9177 0.4405 0.071 Uiso 1 1 calc R . . . .
C00J C 0.74585(18) 0.76249(13) 0.69363(10) 0.0581(5) Uani 1 1 d . . . . .
H00J H 0.6824 0.7341 0.6990 0.070 Uiso 1 1 calc R . . . .
C00K C -0.05827(17) 0.81225(13) 0.42915(9) 0.0559(5) Uani 1 1 d . . . . .
H00K H -0.0603 0.8515 0.4573 0.067 Uiso 1 1 calc R . . . .
C00L C 0.63603(17) 0.83801(14) 0.61698(9) 0.0564(5) Uani 1 1 d . . . . .
C00M C -0.15623(17) 0.78966(13) 0.39911(9) 0.0559(5) Uani 1 1 d . . . . .
C00N C 0.50371(17) 0.92717(13) 0.57056(9) 0.0549(5) Uani 1 1 d . . . . .
H00N H 0.4815 0.9770 0.5625 0.066 Uiso 1 1 calc R . . . .
C00O C 0.84152(18) 0.74300(13) 0.72677(9) 0.0562(5) Uani 1 1 d . . . . .
C00P C 0.83503(17) 0.86409(13) 0.64479(10) 0.0575(5) Uani 1 1 d . . . . .
H00P H 0.8319 0.9047 0.6178 0.069 Uiso 1 1 calc R . . . .
C00Q C 0.93609(17) 0.78699(13) 0.71680(9) 0.0557(5) Uani 1 1 d . . . . .
C00R C 0.40970(19) 0.65870(13) 0.54138(10) 0.0603(5) Uani 1 1 d . . . . .
H00A H 0.4865 0.6446 0.5384 0.072 Uiso 1 1 calc R . . . .
H00B H 0.3687 0.6357 0.5073 0.072 Uiso 1 1 calc R . . . .
C00S C 0.60043(17) 0.91316(13) 0.60432(10) 0.0570(5) Uani 1 1 d . . . . .
H00S H 0.6428 0.9539 0.6190 0.068 Uiso 1 1 calc R . . . .
C00T C 0.8430(2) 0.67480(14) 0.77102(11) 0.0669(6) Uani 1 1 d . . . . .
C00U C -0.0437(2) 0.63146(15) 0.29624(12) 0.0704(6) Uani 1 1 d . . . . .
C00V C -0.26654(18) 0.82706(15) 0.41337(11) 0.0647(6) Uani 1 1 d . . . . .
C00W C 1.04016(19) 0.89285(16) 0.66230(12) 0.0694(6) Uani 1 1 d . . . . .
C00X C 0.8733(3) 0.70086(19) 0.83599(12) 0.0817(8) Uani 1 1 d . . . . .
H00C H 0.9432 0.7265 0.8370 0.123 Uiso 1 1 calc GR . . . .
H00D H 0.8780 0.6574 0.8623 0.123 Uiso 1 1 calc GR . . . .
H00L H 0.8176 0.7350 0.8493 0.123 Uiso 1 1 calc GR . . . .
C00Y C 0.3685(4) 0.62554(17) 0.59923(19) 0.1114(13) Uani 1 1 d . . . . .
H00Y H 0.4202 0.6457 0.6307 0.134 Uiso 0.609(7) 1 calc R . P A 1
C00Z C 0.0740(2) 0.60185(18) 0.29216(16) 0.0918(9) Uani 1 1 d . . . . .
H00M H 0.1217 0.6430 0.2821 0.138 Uiso 1 1 calc GR . . . .
H00O H 0.0757 0.5634 0.2613 0.138 Uiso 1 1 calc GR . . . .
H00Q H 0.0986 0.5805 0.3305 0.138 Uiso 1 1 calc GR . . . .
C010 C -0.3508(2) 0.7679(2) 0.43285(14) 0.0861(8) Uani 1 1 d . . . . .
H01A H -0.3682 0.7340 0.3997 0.129 Uiso 1 1 calc GR . . . .
H01B H -0.4167 0.7933 0.4443 0.129 Uiso 1 1 calc GR . . . .
H01C H -0.3202 0.7395 0.4668 0.129 Uiso 1 1 calc GR . . . .
C011 C -0.2519(2) 0.8833(2) 0.46569(14) 0.0904(9) Uani 1 1 d . . . . .
H01D H -0.2243 0.8571 0.5014 0.136 Uiso 1 1 calc GR . . . .
H01E H -0.3218 0.9062 0.4733 0.136 Uiso 1 1 calc GR . . . .
H01F H -0.2006 0.9222 0.4553 0.136 Uiso 1 1 calc GR . . . .
C012 C -0.0796(3) 0.6616(2) 0.23358(12) 0.0910(9) Uani 1 1 d . . . . .
H01G H -0.1560 0.6759 0.2331 0.136 Uiso 1 1 calc GR . . . .
H01H H -0.0695 0.6227 0.2038 0.136 Uiso 1 1 calc GR . . . .
H01I H -0.0358 0.7052 0.2244 0.136 Uiso 1 1 calc GR . . . .
C013 C -0.3122(2) 0.87231(19) 0.35817(13) 0.0835(8) Uani 1 1 d . . . . .
H01J H -0.2595 0.9101 0.3475 0.125 Uiso 1 1 calc GR . . . .
H01K H -0.3799 0.8967 0.3679 0.125 Uiso 1 1 calc GR . . . .
H01L H -0.3259 0.8384 0.3246 0.125 Uiso 1 1 calc GR . . . .
C014 C 1.0875(3) 0.9331(2) 0.71946(16) 0.0992(10) Uani 1 1 d . . . . .
H01M H 1.0862 0.9872 0.7131 0.149 Uiso 1 1 calc GR . . . .
H01N H 1.1621 0.9168 0.7279 0.149 Uiso 1 1 calc GR . . . .
H01O H 1.0437 0.9207 0.7532 0.149 Uiso 1 1 calc GR . . . .
C015 C 1.0169(2) 0.9548(2) 0.61493(16) 0.1024(11) Uani 1 1 d . . . . .
H01P H 0.9905 0.9319 0.5775 0.154 Uiso 1 1 calc GR . . . .
H01Q H 1.0835 0.9825 0.6085 0.154 Uiso 1 1 calc GR . . . .
H01R H 0.9619 0.9890 0.6290 0.154 Uiso 1 1 calc GR . . . .
C016 C 1.1269(2) 0.8396(2) 0.63654(16) 0.0967(10) Uani 1 1 d . . . . .
H01S H 1.1450 0.8001 0.6654 0.145 Uiso 1 1 calc GR . . . .
H01T H 1.1922 0.8682 0.6288 0.145 Uiso 1 1 calc GR . . . .
H01U H 1.0978 0.8173 0.5994 0.145 Uiso 1 1 calc GR . . . .
C017 C 0.7297(3) 0.6367(2) 0.77286(16) 0.0987(10) Uani 1 1 d . . . . .
H01V H 0.6764 0.6732 0.7851 0.148 Uiso 1 1 calc GR . . . .
H01W H 0.7335 0.5954 0.8013 0.148 Uiso 1 1 calc GR . . . .
H01X H 0.7083 0.6175 0.7333 0.148 Uiso 1 1 calc GR . . . .
C018 C 0.9257(3) 0.61448(17) 0.75093(15) 0.0904(9) Uani 1 1 d . . . . .
H01Y H 0.9017 0.5947 0.7120 0.136 Uiso 1 1 calc GR . . . .
H H 0.9298 0.5738 0.7800 0.136 Uiso 1 1 calc GR . . . .
HA H 0.9972 0.6373 0.7483 0.136 Uiso 1 1 calc GR . . . .
C019 C -0.1161(3) 0.56351(18) 0.31350(19) 0.1048(11) Uani 1 1 d . . . . .
H01Z H -0.0888 0.5427 0.3515 0.157 Uiso 1 1 calc GR . . . .
HB H -0.1140 0.5251 0.2826 0.157 Uiso 1 1 calc GR . . . .
HC H -0.1908 0.5803 0.3171 0.157 Uiso 1 1 calc GR . . . .
C01A C 0.3912(5) 0.5390(2) 0.6007(2) 0.1410(19) Uani 1 1 d . . . . .
H01 H 0.3467 0.5159 0.6310 0.169 Uiso 1 1 calc R . . . .
HD H 0.3680 0.5175 0.5617 0.169 Uiso 1 1 calc R . . . .
C01E C 0.2605(4) 0.6339(3) 0.69136(19) 0.1346(15) Uani 1 1 d . U . . .
H0AA H 0.2628 0.5809 0.7018 0.202 Uiso 0.609(7) 1 calc GR . P A 1
HE H 0.1931 0.6559 0.7043 0.202 Uiso 0.609(7) 1 calc GR . P A 1
HF H 0.3222 0.6596 0.7111 0.202 Uiso 0.609(7) 1 calc GR . P A 1
HG H 0.1904 0.6394 0.6697 0.202 Uiso 0.391(7) 1 calc GR . P A 2
HH H 0.2617 0.6647 0.7273 0.202 Uiso 0.391(7) 1 calc GR . P A 2
HI H 0.2717 0.5816 0.7024 0.202 Uiso 0.391(7) 1 calc GR . P A 2
C01F C 0.2661(5) 0.6429(3) 0.6207(3) 0.1018(18) Uani 0.609(7) 1 d . U P A 1
H1AA H 0.2112 0.6100 0.6010 0.122 Uiso 0.609(7) 1 calc R . P A 1
HJ H 0.2476 0.6950 0.6097 0.122 Uiso 0.609(7) 1 calc R . P A 1
C01G C 0.5090(5) 0.5186(3) 0.6144(3) 0.182(3) Uani 1 1 d . . . . .
H2AA H 0.5531 0.5413 0.5836 0.219 Uiso 1 1 calc R . . . .
HK H 0.5323 0.5412 0.6530 0.219 Uiso 1 1 calc R . . . .
C0AA C 0.5334(6) 0.4358(3) 0.6172(3) 0.194(3) Uani 1 1 d . . . . .
H0AB H 0.4862 0.4120 0.6459 0.233 Uiso 1 1 calc R . . . .
H0AC H 0.5164 0.4134 0.5777 0.233 Uiso 1 1 calc R . . . .
C2 C 0.6498(7) 0.4197(4) 0.6354(4) 0.259(5) Uani 1 1 d . . . . .
H2A H 0.6967 0.4552 0.6160 0.388 Uiso 1 1 calc GR . . . .
H2B H 0.6680 0.3688 0.6234 0.388 Uiso 1 1 calc GR . . . .
H2C H 0.6603 0.4244 0.6786 0.388 Uiso 1 1 calc GR . . . .
C1AA C 0.3608(9) 0.6620(4) 0.6473(4) 0.093(2) Uani 0.391(7) 1 d . U P A 2
H1AB H 0.3490 0.7152 0.6372 0.112 Uiso 0.391(7) 1 calc R . P A 2
H1AC H 0.4305 0.6583 0.6705 0.112 Uiso 0.391(7) 1 calc R . P A 2

loop_
_atom_site_aniso_label
_atom_site_aniso_U_11
_atom_site_aniso_U_22
_atom_site_aniso_U_33
_atom_site_aniso_U_23
_atom_site_aniso_U_13
_atom_site_aniso_U_12
N001 0.0469(9) 0.0599(10) 0.0533(10) 0.0026(8) -0.0076(7) 0.0044(7)
O002 0.0545(9) 0.0993(13) 0.0714(11) -0.0247(9) -0.0070(8) -0.0091(8)
O003 0.0520(9) 0.0929(12) 0.0748(11) 0.0220(9) -0.0166(8) -0.0009(8)
C004 0.0437(10) 0.0665(12) 0.0424(10) 0.0035(9) 0.0010(8) 0.0036(8)
C005 0.0450(10) 0.0637(12) 0.0406(10) 0.0035(8) 0.0014(8) 0.0051(8)
C006 0.0458(10) 0.0617(11) 0.0423(10) 0.0027(8) -0.0001(8) 0.0060(8)
C007 0.0555(11) 0.0593(12) 0.0527(11) -0.0050(9) -0.0019(9) -0.0041(9)
C008 0.0437(9) 0.0612(11) 0.0421(10) 0.0021(8) 0.0007(8) 0.0032(8)
C009 0.0469(10) 0.0668(12) 0.0446(10) -0.0024(9) -0.0044(8) 0.0026(9)
C00A 0.0490(11) 0.0719(13) 0.0503(11) 0.0056(10) -0.0055(9) 0.0010(9)
C00B 0.0485(10) 0.0655(12) 0.0473(11) -0.0005(9) -0.0062(8) 0.0007(9)
C00C 0.0467(10) 0.0739(13) 0.0503(11) 0.0074(10) -0.0039(9) 0.0035(9)
C00D 0.0474(10) 0.0708(13) 0.0483(11) -0.0047(9) -0.0019(8) -0.0048(9)
C00E 0.0513(11) 0.0601(11) 0.0499(11) -0.0004(9) -0.0029(8) 0.0020(9)
C00F 0.0463(10) 0.0665(12) 0.0491(11) 0.0082(9) -0.0028(8) 0.0076(9)
C00G 0.0484(11) 0.0598(12) 0.0594(12) -0.0023(9) -0.0005(9) 0.0043(9)
C00H 0.0532(11) 0.0562(11) 0.0558(12) 0.0008(9) -0.0086(9) 0.0041(9)
C00I 0.0507(11) 0.0641(13) 0.0604(13) 0.0009(10) -0.0115(9) 0.0100(9)
C00J 0.0483(11) 0.0710(13) 0.0544(12) 0.0075(10) -0.0029(9) -0.0039(9)
C00K 0.0526(11) 0.0687(13) 0.0458(10) -0.0088(9) -0.0034(9) 0.0016(9)
C00L 0.0455(10) 0.0783(14) 0.0452(10) 0.0080(9) -0.0005(8) 0.0007(9)
C00M 0.0494(11) 0.0733(14) 0.0446(10) -0.0051(9) -0.0016(8) 0.0009(9)
C00N 0.0500(11) 0.0638(12) 0.0505(11) 0.0036(9) -0.0025(8) 0.0023(9)
C00O 0.0568(12) 0.0651(12) 0.0461(11) 0.0054(9) -0.0033(9) 0.0030(9)
C00P 0.0523(11) 0.0683(13) 0.0509(11) 0.0115(10) -0.0065(9) 0.0012(9)
C00Q 0.0491(11) 0.0693(13) 0.0475(11) 0.0050(9) -0.0086(8) 0.0056(9)
C00R 0.0560(12) 0.0619(12) 0.0621(13) -0.0030(10) -0.0046(10) 0.0094(9)
C00S 0.0490(11) 0.0688(13) 0.0526(11) 0.0034(10) -0.0031(9) -0.0024(9)
C00T 0.0656(13) 0.0693(14) 0.0646(14) 0.0138(11) -0.0088(11) 0.0003(11)
C00U 0.0673(14) 0.0667(14) 0.0771(16) -0.0192(12) 0.0031(12) -0.0036(11)
C00V 0.0472(11) 0.0901(16) 0.0566(12) -0.0150(11) -0.0007(9) 0.0037(10)
C00W 0.0510(12) 0.0861(16) 0.0698(15) 0.0191(12) -0.0107(10) -0.0094(11)
C00X 0.0881(18) 0.101(2) 0.0561(14) 0.0192(13) -0.0002(13) 0.0044(15)
C00Y 0.151(3) 0.0580(16) 0.132(3) 0.0098(17) 0.077(3) 0.0070(17)
C00Z 0.0824(18) 0.0782(18) 0.114(2) -0.0339(17) 0.0025(17) 0.0117(14)
C010 0.0627(15) 0.122(2) 0.0746(17) -0.0119(16) 0.0120(13) -0.0084(15)
C011 0.0607(14) 0.126(3) 0.0846(19) -0.0439(18) 0.0037(13) 0.0126(15)
C012 0.0885(19) 0.120(2) 0.0646(16) -0.0301(16) 0.0041(14) 0.0050(17)
C013 0.0655(15) 0.104(2) 0.0798(18) -0.0086(15) -0.0066(13) 0.0168(14)
C014 0.089(2) 0.102(2) 0.103(2) 0.0122(18) -0.0272(17) -0.0283(17)
C015 0.0706(17) 0.120(3) 0.115(2) 0.056(2) -0.0172(16) -0.0219(17)
C016 0.0629(16) 0.134(3) 0.094(2) 0.019(2) 0.0115(15) 0.0006(16)
C017 0.086(2) 0.102(2) 0.107(2) 0.0444(19) -0.0165(17) -0.0241(17)
C018 0.105(2) 0.0710(17) 0.094(2) 0.0087(15) -0.0073(17) 0.0137(15)
C019 0.103(2) 0.0715(18) 0.140(3) -0.0213(19) 0.006(2) -0.0213(16)
C01A 0.197(5) 0.0654(19) 0.169(4) 0.017(2) 0.092(4) 0.007(2)
C01E 0.179(4) 0.110(3) 0.121(3) 0.015(2) 0.071(3) -0.001(3)
C01F 0.095(4) 0.093(3) 0.119(4) 0.024(3) 0.037(3) 0.015(3)
C01G 0.234(7) 0.113(3) 0.205(6) 0.061(4) 0.066(5) 0.072(4)
C0AA 0.292(9) 0.114(4) 0.185(6) 0.027(4) 0.089(6) 0.060(5)
C2 0.265(9) 0.170(6) 0.342(12) 0.057(6) 0.016(8) 0.121(7)
C1AA 0.126(5) 0.072(4) 0.086(4) 0.013(3) 0.044(4) 0.006(4)

loop_
_atom_type_symbol
_atom_type_description
_atom_type_scat_dispersion_real
_atom_type_scat_dispersion_imag
_atom_type_scat_source
C C 0.0181 0.0091 'International Tables Vol C Tables 4.2.6.8 and 6.1.1.4'
H H 0.0000 0.0000 'International Tables Vol C Tables 4.2.6.8 and 6.1.1.4'
N N 0.0311 0.0180 'International Tables Vol C Tables 4.2.6.8 and 6.1.1.4'
O O 0.0492 0.0322 'International Tables Vol C Tables 4.2.6.8 and 6.1.1.4'

loop_
_geom_angle_atom_site_label_1
_geom_angle_atom_site_label_2
_geom_angle_atom_site_label_3
_geom_angle
_geom_angle_site_symmetry_1
_geom_angle_site_symmetry_3
_geom_angle_publ_flag
C004 N001 C006 108.55(17) . . ?
C004 N001 C00R 124.97(17) . . ?
C006 N001 C00R 126.45(18) . . ?
C00D O002 H002 109.5 . . ?
C00Q O003 H003 109.5 . . ?
N001 C004 C005 109.81(17) . . ?
N001 C004 C00F 128.8(2) . . ?
C00F C004 C005 121.4(2) . . ?
C004 C005 C008 105.93(18) . . ?
C00N C005 C004 118.76(18) . . ?
C00N C005 C008 135.31(19) . . ?
N001 C006 C008 108.78(17) . . ?
N001 C006 C00E 129.3(2) . . ?
C00E C006 C008 121.93(18) . . ?
C00D C007 C00U 121.81(19) . . ?
C00G C007 C00D 116.91(19) . . ?
C00G C007 C00U 121.3(2) . . ?
C006 C008 C005 106.93(17) . . ?
C00H C008 C005 134.6(2) . . ?
C00H C008 C006 118.48(18) . . ?
C00E C009 C00B 120.9(2) . . ?
C00E C009 C00I 119.23(19) . . ?
C00I C009 C00B 119.85(19) . . ?
C00P C00A C00Q 117.2(2) . . ?
C00P C00A C00W 120.5(2) . . ?
C00Q C00A C00W 122.30(18) . . ?
C00G C00B C009 121.33(19) . . ?
C00G C00B C00K 117.91(19) . . ?
C00K C00B C009 120.75(19) . . ?
C00J C00C C00L 120.0(2) . . ?
C00P C00C C00J 118.29(19) . . ?
C00P C00C C00L 121.68(19) . . ?
O002 C00D C007 118.15(19) . . ?
O002 C00D C00M 119.42(19) . . ?
C00M C00D C007 122.43(19) . . ?
C006 C00E H00E 120.5 . . ?
C009 C00E C006 118.9(2) . . ?
C009 C00E H00E 120.5 . . ?
C004 C00F H00F 120.2 . . ?
C00L C00F C004 119.6(2) . . ?
C00L C00F H00F 120.2 . . ?
C007 C00G C00B 122.9(2) . . ?
C007 C00G H00G 118.5 . . ?
C00B C00G H00G 118.5 . . ?
C008 C00H H00H 120.2 . . ?
C00I C00H C008 119.5(2) . . ?
C00I C00H H00H 120.2 . . ?
C009 C00I H00I 119.0 . . ?
C00H C00I C009 121.92(19) . . ?
C00H C00I H00I 119.0 . . ?
C00C C00J H00J 118.5 . . ?
C00C C00J C00O 122.9(2) . . ?
C00O C00J H00J 118.5 . . ?
C00B C00K H00K 118.7 . . ?
C00B C00K C00M 122.6(2) . . ?
C00M C00K H00K 118.7 . . ?
C00F C00L C00C 119.2(2) . . ?
C00F C00L C00S 119.27(19) . . ?
C00S C00L C00C 121.5(2) . . ?
C00D C00M C00V 121.92(19) . . ?
C00K C00M C00D 117.21(19) . . ?
C00K C00M C00V 120.87(19) . . ?
C005 C00N H00N 120.1 . . ?
C00S C00N C005 119.8(2) . . ?
C00S C00N H00N 120.1 . . ?
C00J C00O C00Q 116.75(19) . . ?
C00J C00O C00T 120.6(2) . . ?
C00Q C00O C00T 122.62(19) . . ?
C00A C00P H00P 118.8 . . ?
C00C C00P C00A 122.4(2) . . ?
C00C C00P H00P 118.8 . . ?
O003 C00Q C00A 120.1(2) . . ?
O003 C00Q C00O 117.45(19) . . ?
C00A C00Q C00O 122.44(18) . . ?
N001 C00R H00A 108.5 . . ?
N001 C00R H00B 108.5 . . ?
N001 C00R C00Y 115.2(2) . . ?
H00A C00R H00B 107.5 . . ?
C00Y C00R H00A 108.5 . . ?
C00Y C00R H00B 108.5 . . ?
C00L C00S H00S 119.4 . . ?
C00N C00S C00L 121.1(2) . . ?
C00N C00S H00S 119.4 . . ?
C00X C00T C00O 110.8(2) . . ?
C00X C00T C018 110.2(2) . . ?
C017 C00T C00O 111.9(2) . . ?
C017 C00T C00X 106.3(2) . . ?
C017 C00T C018 107.7(3) . . ?
C018 C00T C00O 109.8(2) . . ?
C007 C00U C019 110.2(2) . . ?
C00Z C00U C007 111.2(2) . . ?
C00Z C00U C019 107.3(2) . . ?
C012 C00U C007 110.4(2) . . ?
C012 C00U C00Z 107.0(2) . . ?
C012 C00U C019 110.6(3) . . ?
C010 C00V C00M 111.5(2) . . ?
C010 C00V C013 110.7(2) . . ?
C011 C00V C00M 111.22(19) . . ?
C011 C00V C010 106.4(2) . . ?
C011 C00V C013 106.8(2) . . ?
C013 C00V C00M 110.1(2) . . ?
C014 C00W C00A 111.1(2) . . ?
C014 C00W C016 110.4(2) . . ?
C015 C00W C00A 111.76(19) . . ?
C015 C00W C014 106.5(3) . . ?
C015 C00W C016 106.7(3) . . ?
C016 C00W C00A 110.1(2) . . ?
C00T C00X H00C 109.5 . . ?
C00T C00X H00D 109.5 . . ?
C00T C00X H00L 109.5 . . ?
H00C C00X H00D 109.5 . . ?
H00C C00X H00L 109.5 . . ?
H00D C00X H00L 109.5 . . ?
C00R C00Y H00Y 103.5 . . ?
C00R C00Y C01A 109.3(3) . . ?
C01A C00Y H00Y 103.5 . . ?
C01F C00Y C00R 122.9(4) . . ?
C01F C00Y H00Y 103.5 . . ?
C01F C00Y C01A 111.9(4) . . ?
C1AA C00Y C00R 124.3(4) . . ?
C1AA C00Y C01A 120.5(5) . . ?
C00U C00Z H00M 109.5 . . ?
C00U C00Z H00O 109.5 . . ?
C00U C00Z H00Q 109.5 . . ?
H00M C00Z H00O 109.5 . . ?
H00M C00Z H00Q 109.5 . . ?
H00O C00Z H00Q 109.5 . . ?
C00V C010 H01A 109.5 . . ?
C00V C010 H01B 109.5 . . ?
C00V C010 H01C 109.5 . . ?
H01A C010 H01B 109.5 . . ?
H01A C010 H01C 109.5 . . ?
H01B C010 H01C 109.5 . . ?
C00V C011 H01D 109.5 . . ?
C00V C011 H01E 109.5 . . ?
C00V C011 H01F 109.5 . . ?
H01D C011 H01E 109.5 . . ?
H01D C011 H01F 109.5 . . ?
H01E C011 H01F 109.5 . . ?
C00U C012 H01G 109.5 . . ?
C00U C012 H01H 109.5 . . ?
C00U C012 H01I 109.5 . . ?
H01G C012 H01H 109.5 . . ?
H01G C012 H01I 109.5 . . ?
H01H C012 H01I 109.5 . . ?
C00V C013 H01J 109.5 . . ?
C00V C013 H01K 109.5 . . ?
C00V C013 H01L 109.5 . . ?
H01J C013 H01K 109.5 . . ?
H01J C013 H01L 109.5 . . ?
H01K C013 H01L 109.5 . . ?
C00W C014 H01M 109.5 . . ?
C00W C014 H01N 109.5 . . ?
C00W C014 H01O 109.5 . . ?
H01M C014 H01N 109.5 . . ?
H01M C014 H01O 109.5 . . ?
H01N C014 H01O 109.5 . . ?
C00W C015 H01P 109.5 . . ?
C00W C015 H01Q 109.5 . . ?
C00W C015 H01R 109.5 . . ?
H01P C015 H01Q 109.5 . . ?
H01P C015 H01R 109.5 . . ?
H01Q C015 H01R 109.5 . . ?
C00W C016 H01S 109.5 . . ?
C00W C016 H01T 109.5 . . ?
C00W C016 H01U 109.5 . . ?
H01S C016 H01T 109.5 . . ?
H01S C016 H01U 109.5 . . ?
H01T C016 H01U 109.5 . . ?
C00T C017 H01V 109.5 . . ?
C00T C017 H01W 109.5 . . ?
C00T C017 H01X 109.5 . . ?
H01V C017 H01W 109.5 . . ?
H01V C017 H01X 109.5 . . ?
H01W C017 H01X 109.5 . . ?
C00T C018 H01Y 109.5 . . ?
C00T C018 H 109.5 . . ?
C00T C018 HA 109.5 . . ?
H01Y C018 H 109.5 . . ?
H01Y C018 HA 109.5 . . ?
H C018 HA 109.5 . . ?
C00U C019 H01Z 109.5 . . ?
C00U C019 HB 109.5 . . ?
C00U C019 HC 109.5 . . ?
H01Z C019 HB 109.5 . . ?
H01Z C019 HC 109.5 . . ?
HB C019 HC 109.5 . . ?
C00Y C01A H01 108.7 . . ?
C00Y C01A HD 108.7 . . ?
H01 C01A HD 107.6 . . ?
C01G C01A C00Y 114.2(4) . . ?
C01G C01A H01 108.7 . . ?
C01G C01A HD 108.7 . . ?
H0AA C01E HE 109.5 . . ?
H0AA C01E HF 109.5 . . ?
HE C01E HF 109.5 . . ?
HG C01E HH 109.5 . . ?
HG C01E HI 109.5 . . ?
HH C01E HI 109.5 . . ?
C01F C01E H0AA 109.5 . . ?
C01F C01E HE 109.5 . . ?
C01F C01E HF 109.5 . . ?
C1AA C01E HG 109.5 . . ?
C1AA C01E HH 109.5 . . ?
C1AA C01E HI 109.5 . . ?
C00Y C01F C01E 113.6(5) . . ?
C00Y C01F H1AA 108.9 . . ?
C00Y C01F HJ 108.9 . . ?
C01E C01F H1AA 108.9 . . ?
C01E C01F HJ 108.9 . . ?
H1AA C01F HJ 107.7 . . ?
C01A C01G H2AA 108.4 . . ?
C01A C01G HK 108.4 . . ?
H2AA C01G HK 107.5 . . ?
C0AA C01G C01A 115.5(6) . . ?
C0AA C01G H2AA 108.4 . . ?
C0AA C01G HK 108.4 . . ?
C01G C0AA H0AB 109.1 . . ?
C01G C0AA H0AC 109.1 . . ?
H0AB C0AA H0AC 107.8 . . ?
C2 C0AA C01G 112.6(7) . . ?
C2 C0AA H0AB 109.1 . . ?
C2 C0AA H0AC 109.1 . . ?
C0AA C2 H2A 109.5 . . ?
C0AA C2 H2B 109.5 . . ?
C0AA C2 H2C 109.5 . . ?
H2A C2 H2B 109.5 . . ?
H2A C2 H2C 109.5 . . ?
H2B C2 H2C 109.5 . . ?
C00Y C1AA C01E 115.6(7) . . ?
C00Y C1AA H1AB 108.4 . . ?
C00Y C1AA H1AC 108.4 . . ?
C01E C1AA H1AB 108.4 . . ?
C01E C1AA H1AC 108.4 . . ?
H1AB C1AA H1AC 107.4 . . ?

loop_
_geom_bond_atom_site_label_1
_geom_bond_atom_site_label_2
_geom_bond_distance
_geom_bond_site_symmetry_2
_geom_bond_publ_flag
N001 C004 1.380(3) . ?
N001 C006 1.384(2) . ?
N001 C00R 1.446(3) . ?
O002 H002 0.8200 . ?
O002 C00D 1.375(2) . ?
O003 H003 0.8200 . ?
O003 C00Q 1.374(2) . ?
C004 C005 1.407(3) . ?
C004 C00F 1.391(3) . ?
C005 C008 1.446(3) . ?
C005 C00N 1.391(3) . ?
C006 C008 1.412(3) . ?
C006 C00E 1.386(3) . ?
C007 C00D 1.411(3) . ?
C007 C00G 1.386(3) . ?
C007 C00U 1.540(3) . ?
C008 C00H 1.390(3) . ?
C009 C00B 1.488(3) . ?
C009 C00E 1.384(3) . ?
C009 C00I 1.405(3) . ?
C00A C00P 1.394(3) . ?
C00A C00Q 1.399(3) . ?
C00A C00W 1.544(3) . ?
C00B C00G 1.389(3) . ?
C00B C00K 1.391(3) . ?
C00C C00J 1.384(3) . ?
C00C C00L 1.487(3) . ?
C00C C00P 1.381(3) . ?
C00D C00M 1.401(3) . ?
C00E H00E 0.9300 . ?
C00F H00F 0.9300 . ?
C00F C00L 1.378(3) . ?
C00G H00G 0.9300 . ?
C00H H00H 0.9300 . ?
C00H C00I 1.375(3) . ?
C00I H00I 0.9300 . ?
C00J H00J 0.9300 . ?
C00J C00O 1.385(3) . ?
C00K H00K 0.9300 . ?
C00K C00M 1.391(3) . ?
C00L C00S 1.413(3) . ?
C00M C00V 1.537(3) . ?
C00N H00N 0.9300 . ?
C00N C00S 1.382(3) . ?
C00O C00Q 1.410(3) . ?
C00O C00T 1.546(3) . ?
C00P H00P 0.9300 . ?
C00R H00A 0.9700 . ?
C00R H00B 0.9700 . ?
C00R C00Y 1.511(4) . ?
C00S H00S 0.9300 . ?
C00T C00X 1.534(4) . ?
C00T C017 1.531(4) . ?
C00T C018 1.540(4) . ?
C00U C00Z 1.527(4) . ?
C00U C012 1.525(4) . ?
C00U C019 1.541(4) . ?
C00V C010 1.534(4) . ?
C00V C011 1.525(3) . ?
C00V C013 1.536(4) . ?
C00W C014 1.534(4) . ?
C00W C015 1.526(4) . ?
C00W C016 1.538(4) . ?
C00X H00C 0.9600 . ?
C00X H00D 0.9600 . ?
C00X H00L 0.9600 . ?
C00Y H00Y 0.9800 . ?
C00Y C01A 1.546(5) . ?
C00Y C01F 1.385(6) . ?
C00Y C1AA 1.247(9) . ?
C00Z H00M 0.9600 . ?
C00Z H00O 0.9600 . ?
C00Z H00Q 0.9600 . ?
C010 H01A 0.9600 . ?
C010 H01B 0.9600 . ?
C010 H01C 0.9600 . ?
C011 H01D 0.9600 . ?
C011 H01E 0.9600 . ?
C011 H01F 0.9600 . ?
C012 H01G 0.9600 . ?
C012 H01H 0.9600 . ?
C012 H01I 0.9600 . ?
C013 H01J 0.9600 . ?
C013 H01K 0.9600 . ?
C013 H01L 0.9600 . ?
C014 H01M 0.9600 . ?
C014 H01N 0.9600 . ?
C014 H01O 0.9600 . ?
C015 H01P 0.9600 . ?
C015 H01Q 0.9600 . ?
C015 H01R 0.9600 . ?
C016 H01S 0.9600 . ?
C016 H01T 0.9600 . ?
C016 H01U 0.9600 . ?
C017 H01V 0.9600 . ?
C017 H01W 0.9600 . ?
C017 H01X 0.9600 . ?
C018 H01Y 0.9600 . ?
C018 H 0.9600 . ?
C018 HA 0.9600 . ?
C019 H01Z 0.9600 . ?
C019 HB 0.9600 . ?
C019 HC 0.9600 . ?
C01A H01 0.9700 . ?
C01A HD 0.9700 . ?
C01A C01G 1.490(7) . ?
C01E H0AA 0.9600 . ?
C01E HE 0.9600 . ?
C01E HF 0.9600 . ?
C01E HG 0.9600 . ?
C01E HH 0.9600 . ?
C01E HI 0.9600 . ?
C01E C01F 1.573(7) . ?
C01E C1AA 1.668(9) . ?
C01F H1AA 0.9700 . ?
C01F HJ 0.9700 . ?
C01G H2AA 0.9700 . ?
C01G HK 0.9700 . ?
C01G C0AA 1.487(6) . ?
C0AA H0AB 0.9700 . ?
C0AA H0AC 0.9700 . ?
C0AA C2 1.478(9) . ?
C2 H2A 0.9600 . ?
C2 H2B 0.9600 . ?
C2 H2C 0.9600 . ?
C1AA H1AB 0.9700 . ?
C1AA H1AC 0.9700 . ?
